data_2021180
loop_
_publ_author_name
'Pietrzak, Anna'
'Modranka, Jakub'
'Wojciechowski, Jakub'
'Janecki, Tomasz'
'Wolf, Wojciech M.'

_publ_section_title
;
 Supramolecular architecture in azaheterocyclic phosphonates. III.
 Structures of an ethyl phosphonamidate and an ethyl phosphonate
;
_journal_coeditor_code YF3147
_journal_issue 8
_journal_name_full 'Acta Crystallographica Section C'
_journal_page_first
;
;
_journal_paper_doi 10.1107/S2053229618009609
_journal_volume 74
_journal_year 2018
_chemical_formula_iupac 'C20 H20 N3 O3 P S'
_chemical_formula_moiety 'C20 H20 N3 O3 P S'
_chemical_formula_sum 'C20 H20 N3 O3 P S'
_chemical_formula_weight 413.42
_chemical_name_systematic
'Ethyl (<i>S</i>)-<i>P</i>-(4-oxo-4<i>H</i>-benzo[4,5]thiazolo[3,2-<i>a</i>]pyrimidin-3-yl)-<i>N</i>-[(<i>R</i>)-1-phenylethyl]phosphonamidate'
_space_group_crystal_system monoclinic
_space_group_IT_number 4
_space_group_name_Hall 'P 2yb'
_space_group_name_H-M_alt 'P 1 21 1'
_symmetry_space_group_name_Hall 'P 2yb'
_symmetry_space_group_name_H-M 'P 1 21 1'
_atom_sites_solution_hydrogens mixed
_audit_creation_method SHELXL-2018/1
_cell_angle_alpha 90
_cell_angle_beta 107.430(4)
_cell_angle_gamma 90
_cell_formula_units_Z 4
_cell_length_a 16.4417(7)
_cell_length_b 5.1623(2)
_cell_length_c 23.7712(9)
_cell_measurement_reflns_used 11973
_cell_measurement_temperature 100(2)
_cell_measurement_theta_max 70.3430
_cell_measurement_theta_min 2.9330
_cell_volume 1924.99(14)
_computing_cell_refinement
;
CrysAlis PRO (Rigaku OD, 2018)
;
_computing_data_collection
;
APEX2 (Bruker, 2014)
;
_computing_data_reduction
;
CrysAlis PRO (Rigaku OD, 2018)
;
_computing_molecular_graphics
;
Mercury (Macrae <i>et al.</i>,  2008)
;
_computing_publication_material
;
publCIF (Westrip, 2010)
;
_computing_structure_refinement
;
SHELXL2018 (Sheldrick, 2015b)
;
_computing_structure_solution
;
SHELXT2014 (Sheldrick, 2015a)
;
_diffrn_ambient_temperature 100(2)
_diffrn_measured_fraction_theta_full 0.999
_diffrn_measured_fraction_theta_max 0.999
_diffrn_measurement_device_type 'Bruker SMART APEXII'
_diffrn_measurement_method '\w scans'
_diffrn_radiation_type CuK\a
_diffrn_radiation_wavelength 1.54184
_diffrn_reflns_av_R_equivalents 0.0448
_diffrn_reflns_limit_h_max 19
_diffrn_reflns_limit_h_min -19
_diffrn_reflns_limit_k_max 6
_diffrn_reflns_limit_k_min -6
_diffrn_reflns_limit_l_max 27
_diffrn_reflns_limit_l_min -28
_diffrn_reflns_number 20421
_diffrn_reflns_theta_full 67.076
_diffrn_reflns_theta_max 67.076
_diffrn_reflns_theta_min 2.906
_exptl_absorpt_coefficient_mu 2.513
_exptl_absorpt_correction_T_max 1.00000
_exptl_absorpt_correction_T_min 0.45981
_exptl_absorpt_correction_type multi-scan
_exptl_absorpt_process_details
;
(CrysAlis PRO; Rigaku OD, 2017)
;
_exptl_crystal_colour colourless
_exptl_crystal_density_diffrn 1.427
_exptl_crystal_description needle
_exptl_crystal_F_000 864
_exptl_crystal_size_max 0.1
_exptl_crystal_size_mid 0.07
_exptl_crystal_size_min 0.03
_refine_diff_density_max 0.429
_refine_diff_density_min -0.404
_refine_ls_abs_structure_details
;
Classical Flack method preferred over Parsons because s.u. lower.
;
_refine_ls_abs_structure_Flack -0.01(3)
_refine_ls_extinction_method none
_refine_ls_goodness_of_fit_ref 1.060
_refine_ls_hydrogen_treatment mixed
_refine_ls_matrix_type full
_refine_ls_number_parameters 554
_refine_ls_number_reflns 6723
_refine_ls_number_restraints 194
_refine_ls_restrained_S_all 1.047
_refine_ls_R_factor_all 0.0598
_refine_ls_R_factor_gt 0.0558
_refine_ls_shift/su_max 0.000
_refine_ls_shift/su_mean 0.000
_refine_ls_structure_factor_coef Fsqd
_refine_ls_weighting_details 'w=1/[\s^2^(Fo^2^)+(0.1069P)^2^+0.7717P] where P=(Fo^2^+2Fc^2^)/3'
_refine_ls_weighting_scheme calc
_refine_ls_wR_factor_gt 0.1459
_refine_ls_wR_factor_ref 0.1496
_reflns_number_gt 6183
_reflns_number_total 6723
_reflns_threshold_expression 'I > 2\s(I)'
_cod_data_source_file yf3147sup1.cif
_cod_data_source_block I
_cod_database_code 2021180
_shelx_space_group_comment
;
The symmetry employed for this shelxl refinement is uniquely defined
by the following loop, which should always be used as a source of
symmetry information in preference to the above space-group names.
They are only intended as comments.
;

loop_
_space_group_symop_operation_xyz
'x, y, z'
'-x, y+1/2, -z'

loop_
_atom_site_type_symbol
_atom_site_label
_atom_site_fract_x
_atom_site_fract_y
_atom_site_fract_z
_atom_site_U_iso_or_equiv
_atom_site_adp_type
_atom_site_calc_flag
_atom_site_occupancy
_atom_site_disorder_assembly
_atom_site_disorder_group
P P1A 0.44382(8) -0.1508(2) 0.12851(6) 0.0281(3) Uani d 1 . .
P P1B 0.14833(8) 0.7025(3) 0.43466(6) 0.0299(3) Uani d 1 . .
S S1A 0.83195(8) 0.0044(3) 0.16721(6) 0.0385(3) Uani d 1 . .
S S1B 0.38153(9) 0.4374(3) 0.68539(6) 0.0382(3) Uani d 1 . .
O O1A 0.5962(2) -0.4448(7) 0.21073(15) 0.0307(8) Uani d 1 . .
O O2A 0.4312(2) -0.0789(7) 0.19040(16) 0.0322(8) Uani d 1 . .
O O4B 0.1202(2) 0.4504(7) 0.40532(16) 0.0346(8) Uani d 1 . .
O O2B 0.0808(2) 0.8659(8) 0.45502(15) 0.0338(8) Uani d 1 . .
O O1B 0.3121(3) 0.3723(8) 0.47081(16) 0.0407(9) Uani d 1 . .
O O4A 0.4198(2) -0.4181(7) 0.10780(18) 0.0361(9) Uani d 1 . .
N N2A 0.7019(3) -0.2062(8) 0.18928(18) 0.0282(9) Uani d 1 . .
N N3A 0.3895(3) 0.0603(9) 0.08194(19) 0.0305(9) Uani d 1 . .
H H3A 0.400(3) 0.227(13) 0.092(2) 0.024(13) Uiso d 1 . .
N N2B 0.3385(3) 0.4177(9) 0.57113(18) 0.0313(9) Uani d 1 . .
N N3B 0.1813(3) 0.8973(9) 0.39288(19) 0.0326(10) Uani d 1 . .
H H3B 0.189(5) 1.065(19) 0.401(3) 0.06(2) Uiso d 1 . .
N NA 0.6693(3) 0.1535(9) 0.1229(2) 0.0338(10) Uani d 1 . .
N N1B 0.2658(3) 0.7365(10) 0.6118(2) 0.0381(11) Uani d 1 . .
C C10A 0.6144(3) -0.2642(11) 0.1832(2) 0.0295(10) Uani d 1 . .
C C34A 0.2243(8) 0.304(3) 0.0207(7) 0.046(3) Uani d 0.544(18) A 1
H H34A 0.265022 0.422217 0.041385 0.055 Uiso calc 0.544(18) A 1
C C35A 0.1378(8) 0.369(4) 0.0064(7) 0.058(4) Uani d 0.544(18) A 1
H H35A 0.119572 0.526504 0.017169 0.070 Uiso calc 0.544(18) A 1
C C37A 0.1035(9) -0.054(4) -0.0394(9) 0.067(5) Uani d 0.544(18) A 1
H H37A 0.064599 -0.180527 -0.058389 0.080 Uiso calc 0.544(18) A 1
C C38A 0.1902(8) -0.108(3) -0.0246(8) 0.055(4) Uani d 0.544(18) A 1
H H38A 0.207334 -0.268702 -0.034818 0.066 Uiso calc 0.544(18) A 1
C C31A 0.3456(3) 0.0046(10) 0.0194(2) 0.0314(11) Uani d 1 . .
H H31A 0.351942 -0.180884 0.012930 0.038 Uiso calc 1 . .
C C1A 0.5561(3) -0.0909(10) 0.1441(2) 0.0276(10) Uani d 1 . .
C C10B 0.2927(3) 0.4749(11) 0.5112(2) 0.0322(11) Uani d 1 . .
C C9A 0.7735(3) -0.3405(10) 0.2259(2) 0.0301(11) Uani d 1 . .
C C3A 0.7229(3) -0.0085(10) 0.1574(2) 0.0327(11) Uani d 1 . .
C C5A 0.9286(3) -0.3446(11) 0.2516(2) 0.0353(12) Uani d 1 . .
H H5A 0.979111 -0.282752 0.246682 0.042 Uiso calc 1 . .
C C21B 0.0007(3) 0.9464(11) 0.4135(2) 0.0360(12) Uani d 1 . .
H H21C 0.001251 0.911311 0.373483 0.043 Uiso calc 1 . .
H H21D -0.007395 1.131011 0.417178 0.043 Uiso calc 1 . .
C C33B 0.1688(3) 0.8696(10) 0.2863(2) 0.0305(11) Uani d 1 . .
C C9B 0.4019(3) 0.2264(11) 0.5904(2) 0.0336(11) Uani d 1 . .
C C8B 0.4346(4) 0.0596(12) 0.5562(3) 0.0384(13) Uani d 1 . .
H H8B 0.415717 0.069019 0.515218 0.046 Uiso calc 1 . .
C C7B 0.4953(4) -0.1191(13) 0.5844(3) 0.0447(14) Uani d 1 . .
H H7B 0.518045 -0.230201 0.562282 0.054 Uiso calc 1 . .
C C2A 0.5864(3) 0.1096(11) 0.1179(2) 0.0324(11) Uani d 1 . .
H H2A 0.546597 0.224226 0.094801 0.039 Uiso calc 1 . .
C C38B 0.1737(4) 0.7088(12) 0.2405(2) 0.0360(12) Uani d 1 . .
H H38B 0.209280 0.564893 0.249048 0.043 Uiso calc 1 . .
C C32A 0.3866(4) 0.1530(11) -0.0207(2) 0.0371(12) Uani d 1 . .
H H32A 0.356093 0.117443 -0.061165 0.056 Uiso calc 1 . .
H H32B 0.444871 0.099547 -0.012741 0.056 Uiso calc 1 . .
H H32C 0.384560 0.335450 -0.013376 0.056 Uiso calc 1 . .
C C6A 0.9290(3) -0.5385(12) 0.2924(2) 0.0370(12) Uani d 1 . .
H H6A 0.980684 -0.607020 0.315167 0.044 Uiso calc 1 . .
C C2B 0.2168(4) 0.7849(11) 0.5555(2) 0.0344(12) Uani d 1 . .
H H2B 0.174948 0.911643 0.550031 0.041 Uiso calc 1 . .
C C5B 0.4917(4) 0.0313(13) 0.6805(3) 0.0402(13) Uani d 1 . .
H H5B 0.511057 0.022578 0.721437 0.048 Uiso calc 1 . .
C C1B 0.2246(3) 0.6602(10) 0.5062(2) 0.0321(11) Uani d 1 . .
C C4A 0.8495(3) -0.2457(11) 0.2183(2) 0.0333(11) Uani d 1 . .
C C31B 0.2222(3) 0.8089(11) 0.3492(2) 0.0310(11) Uani d 1 . .
H H31B 0.227859 0.620117 0.352713 0.037 Uiso calc 1 . .
C C8A 0.7744(3) -0.5344(11) 0.2668(2) 0.0331(11) Uani d 1 . .
H H8A 0.724159 -0.596657 0.272152 0.040 Uiso calc 1 . .
C C34B 0.1155(4) 1.0857(11) 0.2725(2) 0.0354(12) Uani d 1 . .
H H34B 0.111368 1.196882 0.302269 0.043 Uiso calc 1 . .
C C4B 0.4312(3) 0.2103(11) 0.6525(2) 0.0344(11) Uani d 1 . .
C C22B -0.0704(4) 0.7994(12) 0.4263(3) 0.0422(13) Uani d 1 . .
H H22D -0.123471 0.843290 0.397591 0.063 Uiso calc 1 . .
H H22E -0.072959 0.844050 0.464960 0.063 Uiso calc 1 . .
H H22F -0.060355 0.616786 0.424628 0.063 Uiso calc 1 . .
C C7A 0.8534(4) -0.6311(12) 0.2994(3) 0.0392(13) Uani d 1 . .
H H7A 0.855656 -0.761767 0.326776 0.047 Uiso calc 1 . .
C C35B 0.0686(4) 1.1353(12) 0.2144(3) 0.0388(12) Uani d 1 . .
H H35B 0.033493 1.280259 0.205581 0.047 Uiso calc 1 . .
C C21A 0.3449(4) -0.0840(11) 0.1948(3) 0.0371(12) Uani d 1 . .
H H21A 0.343394 -0.188111 0.228452 0.045 Uiso calc 1 . .
H H21B 0.306883 -0.162334 0.159610 0.045 Uiso calc 1 . .
C C22A 0.3151(4) 0.1883(12) 0.2018(3) 0.0395(13) Uani d 1 . .
H H22A 0.257809 0.182695 0.204072 0.059 Uiso calc 1 . .
H H22B 0.316682 0.291077 0.168459 0.059 Uiso calc 1 . .
H H22C 0.351874 0.263802 0.237189 0.059 Uiso calc 1 . .
C C3B 0.3211(4) 0.5505(11) 0.6170(2) 0.0349(12) Uani d 1 . .
C C32B 0.3119(3) 0.9220(14) 0.3623(3) 0.0425(13) Uani d 1 . .
H H32D 0.337800 0.859328 0.333678 0.064 Uiso calc 1 . .
H H32E 0.345608 0.870061 0.401001 0.064 Uiso calc 1 . .
H H32F 0.308510 1.107574 0.360309 0.064 Uiso calc 1 . .
C C37B 0.1267(4) 0.7574(13) 0.1824(3) 0.0432(14) Uani d 1 . .
H H37B 0.130777 0.647343 0.152366 0.052 Uiso calc 1 . .
C C36B 0.0736(4) 0.9725(13) 0.1697(3) 0.0436(14) Uani d 1 . .
H H36B 0.041484 1.006508 0.130976 0.052 Uiso calc 1 . .
C C6B 0.5234(4) -0.1360(13) 0.6464(3) 0.0445(14) Uani d 1 . .
H H6B 0.563476 -0.260463 0.664639 0.053 Uiso calc 1 . .
C C33A 0.2507(3) 0.0631(11) 0.0041(2) 0.0351(11) Uani d 1 . .
C C34D 0.2113(10) 0.180(5) 0.0400(7) 0.052(4) Uani d 0.456(18) A 2
H H34D 0.244254 0.235478 0.077098 0.063 Uiso calc 0.456(18) A 2
C C35D 0.1238(10) 0.221(4) 0.0238(7) 0.052(4) Uani d 0.456(18) A 2
H H35D 0.099702 0.291365 0.051179 0.063 Uiso calc 0.456(18) A 2
C C36A 0.0758(4) 0.1659(18) -0.0275(3) 0.0617(19) Uani d 1 . .
H H36A 0.017579 0.200476 -0.039793 0.074 Uiso calc 1 A 1
C C37D 0.1111(10) 0.043(3) -0.0701(9) 0.050(4) Uani d 0.456(18) A 2
H H37D 0.076739 -0.000039 -0.107722 0.060 Uiso calc 0.456(18) A 2
C C38D 0.1985(9) -0.008(3) -0.0525(8) 0.047(4) Uani d 0.456(18) A 2
H H38D 0.222602 -0.090570 -0.078405 0.056 Uiso calc 0.456(18) A 2

loop_
_atom_site_aniso_label
_atom_site_aniso_U_11
_atom_site_aniso_U_22
_atom_site_aniso_U_33
_atom_site_aniso_U_12
_atom_site_aniso_U_13
_atom_site_aniso_U_23
P1A 0.0325(6) 0.0188(6) 0.0293(6) -0.0004(5) 0.0038(5) -0.0002(5)
P1B 0.0356(6) 0.0230(6) 0.0282(6) -0.0003(5) 0.0051(5) 0.0018(5)
S1A 0.0345(6) 0.0355(7) 0.0418(7) -0.0020(5) 0.0056(5) 0.0100(6)
S1B 0.0467(7) 0.0362(7) 0.0281(6) 0.0104(6) 0.0058(5) 0.0011(6)
O1A 0.0352(18) 0.0245(18) 0.0297(18) -0.0012(14) 0.0054(14) 0.0029(15)
O2A 0.0352(18) 0.0267(18) 0.0330(19) 0.0012(15) 0.0075(14) 0.0009(16)
O4B 0.0396(19) 0.0248(18) 0.0348(19) -0.0027(16) 0.0042(15) 0.0000(16)
O2B 0.0351(18) 0.033(2) 0.0295(18) 0.0041(16) 0.0043(14) 0.0006(17)
O1B 0.051(2) 0.039(2) 0.0299(19) 0.0128(19) 0.0091(16) 0.0017(18)
O4A 0.040(2) 0.0189(18) 0.042(2) -0.0008(15) 0.0019(17) 0.0009(16)
N2A 0.036(2) 0.023(2) 0.024(2) -0.0014(17) 0.0057(17) 0.0018(17)
N3A 0.038(2) 0.020(2) 0.025(2) 0.0007(18) -0.0017(18) -0.0017(18)
N2B 0.039(2) 0.025(2) 0.027(2) 0.0054(18) 0.0066(17) 0.0005(18)
N3B 0.048(3) 0.019(2) 0.031(2) -0.0027(19) 0.0116(19) 0.0002(18)
NA 0.034(2) 0.030(2) 0.034(2) -0.0018(19) 0.0045(18) 0.004(2)
N1B 0.044(2) 0.035(2) 0.031(2) 0.009(2) 0.0056(19) 0.000(2)
C10A 0.035(2) 0.024(2) 0.027(2) 0.000(2) 0.006(2) -0.002(2)
C34A 0.039(5) 0.036(6) 0.052(8) 0.003(5) -0.001(5) 0.002(6)
C35A 0.048(6) 0.056(8) 0.067(9) 0.010(6) 0.012(6) 0.007(7)
C37A 0.042(6) 0.079(9) 0.069(10) -0.016(6) 0.000(6) -0.026(9)
C38A 0.048(6) 0.053(8) 0.057(8) -0.012(5) 0.006(6) -0.008(7)
C31A 0.039(3) 0.024(3) 0.026(2) -0.001(2) 0.002(2) -0.003(2)
C1A 0.033(2) 0.023(2) 0.023(2) -0.003(2) 0.0023(18) -0.001(2)
C10B 0.036(3) 0.031(3) 0.028(3) 0.004(2) 0.008(2) 0.003(2)
C9A 0.035(3) 0.026(3) 0.028(2) 0.001(2) 0.007(2) -0.004(2)
C3A 0.039(3) 0.024(2) 0.031(3) -0.005(2) 0.004(2) 0.001(2)
C5A 0.036(3) 0.034(3) 0.033(3) -0.001(2) 0.006(2) 0.002(2)
C21B 0.039(3) 0.027(3) 0.035(3) 0.006(2) 0.002(2) 0.006(2)
C33B 0.036(2) 0.024(3) 0.031(3) -0.004(2) 0.009(2) 0.002(2)
C9B 0.034(3) 0.029(3) 0.036(3) 0.004(2) 0.008(2) 0.002(2)
C8B 0.045(3) 0.037(3) 0.033(3) 0.005(3) 0.012(2) -0.002(3)
C7B 0.053(3) 0.038(3) 0.041(3) 0.011(3) 0.012(3) -0.006(3)
C2A 0.038(3) 0.027(3) 0.029(2) 0.001(2) 0.005(2) 0.000(2)
C38B 0.043(3) 0.029(3) 0.036(3) -0.004(2) 0.012(2) -0.003(2)
C32A 0.046(3) 0.034(3) 0.029(3) -0.001(2) 0.006(2) 0.000(2)
C6A 0.036(3) 0.034(3) 0.037(3) 0.009(2) 0.005(2) 0.004(3)
C2B 0.038(3) 0.029(3) 0.034(3) 0.008(2) 0.007(2) -0.002(2)
C5B 0.040(3) 0.042(3) 0.034(3) 0.006(3) 0.005(2) 0.003(3)
C1B 0.037(3) 0.026(3) 0.031(3) 0.002(2) 0.008(2) 0.002(2)
C4A 0.040(3) 0.031(3) 0.027(2) -0.002(2) 0.007(2) -0.001(2)
C31B 0.036(3) 0.026(3) 0.029(2) 0.000(2) 0.007(2) -0.001(2)
C8A 0.034(3) 0.030(3) 0.033(3) 0.003(2) 0.007(2) 0.008(2)
C34B 0.042(3) 0.025(3) 0.037(3) -0.002(2) 0.009(2) -0.002(2)
C4B 0.042(3) 0.028(3) 0.031(3) 0.001(2) 0.008(2) -0.001(2)
C22B 0.040(3) 0.037(3) 0.049(3) 0.002(2) 0.012(3) 0.005(3)
C7A 0.042(3) 0.039(3) 0.035(3) 0.004(3) 0.008(2) 0.006(3)
C35B 0.040(3) 0.031(3) 0.039(3) -0.003(2) 0.003(2) 0.002(2)
C21A 0.042(3) 0.031(3) 0.040(3) 0.000(2) 0.015(2) 0.002(2)
C22A 0.044(3) 0.031(3) 0.044(3) 0.000(2) 0.014(2) -0.003(3)
C3B 0.042(3) 0.030(3) 0.030(3) 0.001(2) 0.007(2) -0.003(2)
C32B 0.039(3) 0.047(3) 0.039(3) -0.002(3) 0.008(2) 0.002(3)
C37B 0.057(4) 0.038(3) 0.034(3) -0.007(3) 0.012(3) -0.003(3)
C36B 0.050(3) 0.042(3) 0.033(3) -0.013(3) 0.003(2) 0.002(3)
C6B 0.043(3) 0.042(3) 0.046(3) 0.012(3) 0.008(3) 0.005(3)
C33A 0.038(3) 0.033(3) 0.031(3) -0.001(2) 0.005(2) 0.002(2)
C34D 0.042(6) 0.075(12) 0.036(7) 0.009(7) 0.007(5) -0.002(8)
C35D 0.043(6) 0.071(11) 0.043(6) 0.023(7) 0.012(5) 0.017(7)
C36A 0.038(3) 0.078(5) 0.062(4) 0.009(3) 0.005(3) 0.019(4)
C37D 0.044(6) 0.042(8) 0.052(8) 0.001(6) -0.002(6) 0.001(7)
C38D 0.040(6) 0.042(9) 0.048(8) -0.004(6) -0.003(5) -0.015(7)

loop_
_atom_type_symbol
_atom_type_description
_atom_type_scat_dispersion_real
_atom_type_scat_dispersion_imag
_atom_type_scat_source
C C 0.0181 0.0091 'International Tables Vol C Tables 4.2.6.8 and 6.1.1.4'
H H 0.0000 0.0000 'International Tables Vol C Tables 4.2.6.8 and 6.1.1.4'
N N 0.0311 0.0180 'International Tables Vol C Tables 4.2.6.8 and 6.1.1.4'
O O 0.0492 0.0322 'International Tables Vol C Tables 4.2.6.8 and 6.1.1.4'
P P 0.2955 0.4335 'International Tables Vol C Tables 4.2.6.8 and 6.1.1.4'
S S 0.3331 0.5567 'International Tables Vol C Tables 4.2.6.8 and 6.1.1.4'

loop_
_geom_angle_atom_site_label_1
_geom_angle_atom_site_label_2
_geom_angle_atom_site_label_3
_geom_angle
O4A P1A O2A 115.5(2)
O4A P1A N3A 111.3(2)
O2A P1A N3A 106.1(2)
O4A P1A C1A 112.6(2)
O2A P1A C1A 100.3(2)
N3A P1A C1A 110.3(2)
O4B P1B O2B 117.6(2)
O4B P1B N3B 111.8(2)
O2B P1B N3B 104.5(2)
O4B P1B C1B 111.7(2)
O2B P1B C1B 97.5(2)
N3B P1B C1B 112.9(2)
C4A S1A C3A 90.8(3)
C3B S1B C4B 91.1(3)
C21A O2A P1A 117.6(3)
C21B O2B P1B 121.5(3)
C3A N2A C9A 113.7(4)
C3A N2A C10A 120.6(4)
C9A N2A C10A 125.7(4)
C31A N3A P1A 124.2(4)
C31A N3A H3A 118(4)
P1A N3A H3A 116(4)
C3B N2B C9B 113.4(4)
C3B N2B C10B 120.7(4)
C9B N2B C10B 125.9(4)
C31B N3B P1B 123.3(4)
C31B N3B H3B 113(5)
P1B N3B H3B 122(5)
C3A NA C2A 114.8(5)
C3B N1B C2B 114.8(5)
O1A C10A C1A 126.7(5)
O1A C10A N2A 120.2(4)
C1A C10A N2A 113.0(4)
C35A C34A C33A 121.2(12)
C35A C34A H34A 119.4
C33A C34A H34A 119.4
C34A C35A C36A 116.0(12)
C34A C35A H35A 122.0
C36A C35A H35A 122.0
C36A C37A C38A 121.7(13)
C36A C37A H37A 119.1
C38A C37A H37A 119.1
C33A C38A C37A 122.7(14)
C33A C38A H38A 118.7
C37A C38A H38A 118.7
N3A C31A C33A 111.0(4)
N3A C31A C32A 111.0(4)
C33A C31A C32A 111.3(4)
N3A C31A H31A 107.8
C33A C31A H31A 107.8
C32A C31A H31A 107.8
C2A C1A C10A 120.1(5)
C2A C1A P1A 121.7(4)
C10A C1A P1A 118.2(4)
O1B C10B N2B 120.7(5)
O1B C10B C1B 126.9(5)
N2B C10B C1B 112.4(5)
C8A C9A C4A 121.1(5)
C8A C9A N2A 127.8(5)
C4A C9A N2A 111.0(5)
NA C3A N2A 125.9(5)
NA C3A S1A 122.2(4)
N2A C3A S1A 111.9(4)
C6A C5A C4A 117.8(5)
C6A C5A H5A 121.1
C4A C5A H5A 121.1
O2B C21B C22B 108.7(4)
O2B C21B H21C 110.0
C22B C21B H21C 110.0
O2B C21B H21D 110.0
C22B C21B H21D 110.0
H21C C21B H21D 108.3
C38B C33B C34B 118.2(5)
C38B C33B C31B 119.6(5)
C34B C33B C31B 122.2(5)
C8B C9B N2B 128.2(5)
C8B C9B C4B 120.1(5)
N2B C9B C4B 111.6(5)
C7B C8B C9B 118.5(5)
C7B C8B H8B 120.7
C9B C8B H8B 120.7
C8B C7B C6B 121.0(6)
C8B C7B H7B 119.5
C6B C7B H7B 119.5
NA C2A C1A 125.4(5)
NA C2A H2A 117.3
C1A C2A H2A 117.3
C37B C38B C33B 121.7(6)
C37B C38B H38B 119.1
C33B C38B H38B 119.1
C31A C32A H32A 109.5
C31A C32A H32B 109.5
H32A C32A H32B 109.5
C31A C32A H32C 109.5
H32A C32A H32C 109.5
H32B C32A H32C 109.5
C7A C6A C5A 120.9(5)
C7A C6A H6A 119.5
C5A C6A H6A 119.5
N1B C2B C1B 124.9(5)
N1B C2B H2B 117.6
C1B C2B H2B 117.6
C4B C5B C6B 118.6(5)
C4B C5B H5B 120.7
C6B C5B H5B 120.7
C2B C1B C10B 120.4(5)
C2B C1B P1B 122.1(4)
C10B C1B P1B 117.4(4)
C5A C4A C9A 120.8(5)
C5A C4A S1A 126.8(4)
C9A C4A S1A 112.4(4)
N3B C31B C33B 112.3(4)
N3B C31B C32B 110.8(5)
C33B C31B C32B 111.0(4)
N3B C31B H31B 107.5
C33B C31B H31B 107.5
C32B C31B H31B 107.5
C7A C8A C9A 117.4(5)
C7A C8A H8A 121.3
C9A C8A H8A 121.3
C35B C34B C33B 120.3(5)
C35B C34B H34B 119.9
C33B C34B H34B 119.9
C5B C4B C9B 121.2(5)
C5B C4B S1B 127.1(4)
C9B C4B S1B 111.8(4)
C21B C22B H22D 109.5
C21B C22B H22E 109.5
H22D C22B H22E 109.5
C21B C22B H22F 109.5
H22D C22B H22F 109.5
H22E C22B H22F 109.5
C6A C7A C8A 122.0(6)
C6A C7A H7A 119.0
C8A C7A H7A 119.0
C36B C35B C34B 120.7(6)
C36B C35B H35B 119.6
C34B C35B H35B 119.6
O2A C21A C22A 110.2(5)
O2A C21A H21A 109.6
C22A C21A H21A 109.6
O2A C21A H21B 109.6
C22A C21A H21B 109.6
H21A C21A H21B 108.1
C21A C22A H22A 109.5
C21A C22A H22B 109.5
H22A C22A H22B 109.5
C21A C22A H22C 109.5
H22A C22A H22C 109.5
H22B C22A H22C 109.5
N1B C3B N2B 126.2(5)
N1B C3B S1B 121.7(4)
N2B C3B S1B 112.0(4)
C31B C32B H32D 109.5
C31B C32B H32E 109.5
H32D C32B H32E 109.5
C31B C32B H32F 109.5
H32D C32B H32F 109.5
H32E C32B H32F 109.5
C36B C37B C38B 119.1(6)
C36B C37B H37B 120.4
C38B C37B H37B 120.4
C35B C36B C37B 120.0(5)
C35B C36B H36B 120.0
C37B C36B H36B 120.0
C5B C6B C7B 120.6(6)
C5B C6B H6B 119.7
C7B C6B H6B 119.7
C34D C33A C38D 116.5(10)
C38A C33A C34A 118.4(9)
C38A C33A C31A 122.4(8)
C34D C33A C31A 125.9(8)
C38D C33A C31A 117.6(8)
C34A C33A C31A 119.2(7)
C33A C34D C35D 122.9(13)
C33A C34D H34D 118.6
C35D C34D H34D 118.6
C36A C35D C34D 121.7(13)
C36A C35D H35D 119.1
C34D C35D H35D 119.1
C35D C36A C37D 120.2(10)
C37A C36A C35A 120.0(9)
C37A C36A H36A 120.0
C35A C36A H36A 120.0
C38D C37D C36A 117.6(13)
C38D C37D H37D 121.2
C36A C37D H37D 121.2
C37D C38D C33A 121.0(14)
C37D C38D H38D 119.5
C33A C38D H38D 119.5

loop_
_geom_bond_atom_site_label_1
_geom_bond_atom_site_label_2
_geom_bond_distance
P1A O4A 1.479(4)
P1A O2A 1.590(4)
P1A N3A 1.618(4)
P1A C1A 1.798(5)
P1B O4B 1.483(4)
P1B O2B 1.581(4)
P1B N3B 1.617(5)
P1B C1B 1.798(5)
S1A C4A 1.737(6)
S1A C3A 1.739(5)
S1B C3B 1.733(6)
S1B C4B 1.743(6)
O1A C10A 1.227(6)
O2A C21A 1.455(6)
O2B C21B 1.450(6)
O1B C10B 1.220(6)
N2A C3A 1.376(7)
N2A C9A 1.418(7)
N2A C10A 1.434(7)
N3A C31A 1.474(6)
N3A H3A 0.90(7)
N2B C3B 1.388(7)
N2B C9B 1.410(7)
N2B C10B 1.429(6)
N3B C31B 1.469(7)
N3B H3B 0.89(9)
NA C3A 1.309(7)
NA C2A 1.351(7)
N1B C3B 1.302(8)
N1B C2B 1.362(7)
C10A C1A 1.432(7)
C34A C35A 1.399(17)
C34A C33A 1.413(14)
C34A H34A 0.9300
C35A C36A 1.515(18)
C35A H35A 0.9300
C37A C36A 1.29(2)
C37A C38A 1.39(2)
C37A H37A 0.9300
C38A C33A 1.354(14)
C38A H38A 0.9300
C31A C33A 1.522(7)
C31A C32A 1.527(7)
C31A H31A 0.9800
C1A C2A 1.376(7)
C10B C1B 1.450(7)
C9A C8A 1.393(7)
C9A C4A 1.403(8)
C5A C6A 1.391(8)
C5A C4A 1.400(8)
C5A H5A 0.9300
C21B C22B 1.501(8)
C21B H21C 0.9700
C21B H21D 0.9700
C33B C38B 1.390(8)
C33B C34B 1.395(8)
C33B C31B 1.523(7)
C9B C8B 1.397(8)
C9B C4B 1.411(7)
C8B C7B 1.377(8)
C8B H8B 0.9300
C7B C6B 1.408(9)
C7B H7B 0.9300
C2A H2A 0.9300
C38B C37B 1.389(8)
C38B H38B 0.9300
C32A H32A 0.9600
C32A H32B 0.9600
C32A H32C 0.9600
C6A C7A 1.388(8)
C6A H6A 0.9300
C2B C1B 1.377(8)
C2B H2B 0.9300
C5B C4B 1.375(8)
C5B C6B 1.388(9)
C5B H5B 0.9300
C31B C32B 1.529(7)
C31B H31B 0.9800
C8A C7A 1.391(8)
C8A H8A 0.9300
C34B C35B 1.389(8)
C34B H34B 0.9300
C22B H22D 0.9600
C22B H22E 0.9600
C22B H22F 0.9600
C7A H7A 0.9300
C35B C36B 1.377(9)
C35B H35B 0.9300
C21A C22A 1.514(8)
C21A H21A 0.9700
C21A H21B 0.9700
C22A H22A 0.9600
C22A H22B 0.9600
C22A H22C 0.9600
C32B H32D 0.9600
C32B H32E 0.9600
C32B H32F 0.9600
C37B C36B 1.388(9)
C37B H37B 0.9300
C36B H36B 0.9300
C6B H6B 0.9300
C33A C34D 1.360(15)
C33A C38D 1.411(14)
C34D C35D 1.39(2)
C34D H34D 0.9300
C35D C36A 1.272(18)
C35D H35D 0.9300
C36A C37D 1.46(2)
C36A H36A 0.9300
C37D C38D 1.40(2)
C37D H37D 0.9300
C38D H38D 0.9300

loop_
_geom_hbond_atom_site_label_D
_geom_hbond_atom_site_label_H
_geom_hbond_atom_site_label_A
_geom_hbond_site_symmetry_A
_geom_hbond_distance_DH
_geom_hbond_distance_HA
_geom_hbond_distance_DA
_geom_hbond_angle_DHA
_geom_hbond_publ_flag
N3A H3A O4A 1_565 0.90(7) 1.88(7) 2.774(6) 175(5) yes
N3B H3B O4B 1_565 0.89(9) 2.31(9) 3.070(6) 144(7) yes
N3B H3B O1B 1_565 0.89(9) 2.71(8) 3.419(6) 137(6) yes

loop_
_geom_torsion_atom_site_label_1
_geom_torsion_atom_site_label_2
_geom_torsion_atom_site_label_3
_geom_torsion_atom_site_label_4
_geom_torsion
O4A P1A O2A C21A -63.2(4)
N3A P1A O2A C21A 60.6(4)
C1A P1A O2A C21A 175.5(4)
O4B P1B O2B C21B -57.8(5)
N3B P1B O2B C21B 66.8(4)
C1B P1B O2B C21B -177.1(4)
O4A P1A N3A C31A -20.2(5)
O2A P1A N3A C31A -146.6(4)
C1A P1A N3A C31A 105.6(4)
O4B P1B N3B C31B -31.0(5)
O2B P1B N3B C31B -159.3(4)
C1B P1B N3B C31B 95.9(4)
C3A N2A C10A O1A 178.2(5)
C9A N2A C10A O1A -0.5(8)
C3A N2A C10A C1A -2.8(6)
C9A N2A C10A C1A 178.5(4)
C33A C34A C35A C36A 0(2)
C36A C37A C38A C33A 1(3)
P1A N3A C31A C33A 122.2(5)
P1A N3A C31A C32A -113.5(5)
O1A C10A C1A C2A 177.6(5)
N2A C10A C1A C2A -1.3(7)
O1A C10A C1A P1A -4.7(7)
N2A C10A C1A P1A 176.3(3)
O4A P1A C1A C2A 124.6(4)
O2A P1A C1A C2A -112.1(4)
N3A P1A C1A C2A -0.4(5)
O4A P1A C1A C10A -53.0(4)
O2A P1A C1A C10A 70.3(4)
N3A P1A C1A C10A -178.1(4)
C3B N2B C10B O1B 174.5(5)
C9B N2B C10B O1B -7.0(8)
C3B N2B C10B C1B -5.5(7)
C9B N2B C10B C1B 173.0(5)
C3A N2A C9A C8A 174.4(5)
C10A N2A C9A C8A -6.8(8)
C3A N2A C9A C4A -3.0(6)
C10A N2A C9A C4A 175.8(5)
C2A NA C3A N2A -2.5(8)
C2A NA C3A S1A 177.0(4)
C9A N2A C3A NA -176.1(5)
C10A N2A C3A NA 5.1(8)
C9A N2A C3A S1A 4.4(5)
C10A N2A C3A S1A -174.5(4)
C4A S1A C3A NA 176.9(5)
C4A S1A C3A N2A -3.5(4)
P1B O2B C21B C22B 110.8(5)
C3B N2B C9B C8B -179.9(6)
C10B N2B C9B C8B 1.6(9)
C3B N2B C9B C4B 1.7(7)
C10B N2B C9B C4B -176.8(5)
N2B C9B C8B C7B -178.2(6)
C4B C9B C8B C7B 0.1(9)
C9B C8B C7B C6B 0.7(10)
C3A NA C2A C1A -2.1(8)
C10A C1A C2A NA 4.0(8)
P1A C1A C2A NA -173.5(4)
C34B C33B C38B C37B -0.6(8)
C31B C33B C38B C37B -179.5(5)
C4A C5A C6A C7A 0.3(8)
C3B N1B C2B C1B -2.5(9)
N1B C2B C1B C10B -4.7(9)
N1B C2B C1B P1B 171.2(5)
O1B C10B C1B C2B -171.7(6)
N2B C10B C1B C2B 8.3(8)
O1B C10B C1B P1B 12.1(8)
N2B C10B C1B P1B -167.9(4)
O4B P1B C1B C2B -131.2(5)
O2B P1B C1B C2B -7.5(5)
N3B P1B C1B C2B 101.7(5)
O4B P1B C1B C10B 44.8(5)
O2B P1B C1B C10B 168.5(4)
N3B P1B C1B C10B -82.2(5)
C6A C5A C4A C9A -0.2(8)
C6A C5A C4A S1A 177.1(4)
C8A C9A C4A C5A 0.3(8)
N2A C9A C4A C5A 177.9(5)
C8A C9A C4A S1A -177.3(4)
N2A C9A C4A S1A 0.3(6)
C3A S1A C4A C5A -175.6(5)
C3A S1A C4A C9A 1.8(4)
P1B N3B C31B C33B 114.7(5)
P1B N3B C31B C32B -120.6(5)
C38B C33B C31B N3B -150.2(5)
C34B C33B C31B N3B 31.0(7)
C38B C33B C31B C32B 85.2(6)
C34B C33B C31B C32B -93.7(6)
C4A C9A C8A C7A -0.5(8)
N2A C9A C8A C7A -177.6(5)
C38B C33B C34B C35B 0.4(8)
C31B C33B C34B C35B 179.2(5)
C6B C5B C4B C9B -0.5(9)
C6B C5B C4B S1B 179.4(5)
C8B C9B C4B C5B -0.2(9)
N2B C9B C4B C5B 178.3(5)
C8B C9B C4B S1B 179.9(5)
N2B C9B C4B S1B -1.5(6)
C3B S1B C4B C5B -179.1(6)
C3B S1B C4B C9B 0.7(5)
C5A C6A C7A C8A -0.5(9)
C9A C8A C7A C6A 0.6(9)
C33B C34B C35B C36B 0.3(8)
P1A O2A C21A C22A -110.7(5)
C2B N1B C3B N2B 5.8(9)
C2B N1B C3B S1B -173.2(4)
C9B N2B C3B N1B 179.7(6)
C10B N2B C3B N1B -1.6(9)
C9B N2B C3B S1B -1.2(6)
C10B N2B C3B S1B 177.5(4)
C4B S1B C3B N1B 179.4(5)
C4B S1B C3B N2B 0.3(4)
C33B C38B C37B C36B 0.1(9)
C34B C35B C36B C37B -0.7(9)
C38B C37B C36B C35B 0.5(9)
C4B C5B C6B C7B 1.3(10)
C8B C7B C6B C5B -1.4(10)
C37A C38A C33A C34A 1(2)
C37A C38A C33A C31A -179.0(13)
C35A C34A C33A C38A -1.8(18)
C35A C34A C33A C31A 178.6(11)
N3A C31A C33A C38A -130.1(11)
C32A C31A C33A C38A 105.7(11)
N3A C31A C33A C34D 7.6(15)
C32A C31A C33A C34D -116.6(14)
N3A C31A C33A C38D -172.9(10)
C32A C31A C33A C38D 62.9(11)
N3A C31A C33A C34A 49.5(10)
C32A C31A C33A C34A -74.6(10)
C38D C33A C34D C35D 2(3)
C31A C33A C34D C35D -178.2(15)
C33A C34D C35D C36A -5(3)
C34D C35D C36A C37D 3(3)
C38A C37A C36A C35A -3(2)
C34A C35A C36A C37A 3(2)
C35D C36A C37D C38D 0(2)
C36A C37D C38D C33A -2(2)
C34D C33A C38D C37D 1(2)
C31A C33A C38D C37D -178.9(13)

_cod_database_fobs_code 2021180
